data_2203958
loop_
_publ_author_name
'Rempfer, Nora'
'Lerner, Hans-Wolfram'
'Bolte, Michael'

_publ_section_title
;
The ammonium chromium(III) alum NH~4~Cr(SO~4~)~2~.12H~2~O
;
_journal_issue 7
_journal_name_full 'Acta Crystallographica, Section E'
_journal_page_first i80
_journal_page_last i81
_journal_paper_doi 10.1107/S1600536804011900
_journal_volume 60
_journal_year 2004
_chemical_formula_iupac 'N H4 Cr (S O 4)2, 12H2 O'
_chemical_formula_moiety 'N H4 1+, Cr (H 2 O)6 3+, ( S O4 2-)2, 6(H2 O)'
_chemical_formula_structural '(N H4) Cr (H 2 O)6 (S O 4)2 (H2 O)6'
_chemical_formula_sum 'Cr H28 N O20 S2'
_chemical_formula_weight 478.35
_space_group_IT_number 205
_space_group_name_Hall '-P 2ac 2ab 3'
_space_group_name_H-M_alt 'P a -3'
_symmetry_cell_setting cubic
_symmetry_space_group_name_Hall '-P 2ac 2ab 3'
_symmetry_space_group_name_H-M 'P a -3'
_atom_sites_solution_hydrogens geom
_atom_sites_solution_primary direct
_atom_sites_solution_secondary difmap
_audit_creation_method SHELXL-97
_cell_angle_alpha 90.00
_cell_angle_beta 90.00
_cell_angle_gamma 90.00
_cell_formula_units_Z 4
_cell_length_a 12.2491(12)
_cell_length_b 12.2491(12)
_cell_length_c 12.2491(12)
_cell_measurement_reflns_used 4846
_cell_measurement_temperature 100(2)
_cell_measurement_theta_max 27.6
_cell_measurement_theta_min 3.7
_cell_volume 1837.9(3)
_computing_cell_refinement X-AREA
_computing_data_collection 'X-AREA (Stoe & Cie, 2001)'
_computing_data_reduction X-AREA
_computing_molecular_graphics 'XP in SHELXTL-Plus (Sheldrick, 1991)'
_computing_publication_material 'SHELXL97 and PLATON (Spek, 1990)'
_computing_structure_refinement 'SHELXL97 (Sheldrick, 1997)'
_computing_structure_solution 'SHELXS97 (Sheldrick, 1990)'
_diffrn_ambient_temperature 100(2)
_diffrn_measured_fraction_theta_full 0.986
_diffrn_measured_fraction_theta_max 0.986
_diffrn_measurement_device_type 'Stoe IPDS-II two-circle'
_diffrn_measurement_method \w
_diffrn_radiation_monochromator graphite
_diffrn_radiation_source 'fine-focus sealed tube'
_diffrn_radiation_type MoK\a
_diffrn_radiation_wavelength 0.71073
_diffrn_reflns_av_R_equivalents 0.0257
_diffrn_reflns_av_sigmaI/netI 0.0176
_diffrn_reflns_limit_h_max 15
_diffrn_reflns_limit_h_min -12
_diffrn_reflns_limit_k_max 3
_diffrn_reflns_limit_k_min -14
_diffrn_reflns_limit_l_max 15
_diffrn_reflns_limit_l_min -15
_diffrn_reflns_number 5024
_diffrn_reflns_theta_full 27.72
_diffrn_reflns_theta_max 27.72
_diffrn_reflns_theta_min 3.72
_diffrn_standards_decay_% 0
_diffrn_standards_interval_time 0
_diffrn_standards_number 0
_exptl_absorpt_coefficient_mu 0.943
_exptl_absorpt_correction_T_max 0.8487
_exptl_absorpt_correction_T_min 0.8054
_exptl_absorpt_correction_type multi-scan
_exptl_absorpt_process_details '(MULABS; Spek, 1990; Blessing, 1995)'
_exptl_crystal_colour violet
_exptl_crystal_density_diffrn 1.729
_exptl_crystal_density_method 'not measured'
_exptl_crystal_description block
_exptl_crystal_F_000 1004
_exptl_crystal_size_max 0.24
_exptl_crystal_size_mid 0.22
_exptl_crystal_size_min 0.18
_refine_diff_density_max 0.287
_refine_diff_density_min -0.358
_refine_ls_extinction_coef 0.090(3)
_refine_ls_extinction_expression Fc^*^=kFc[1+0.001xFc^2^\l^3^/sin(2\q)]^-1/4^
_refine_ls_extinction_method SHELXL97
_refine_ls_goodness_of_fit_ref 1.037
_refine_ls_hydrogen_treatment mixed
_refine_ls_matrix_type full
_refine_ls_number_parameters 58
_refine_ls_number_reflns 714
_refine_ls_number_restraints 0
_refine_ls_restrained_S_all 1.037
_refine_ls_R_factor_all 0.0245
_refine_ls_R_factor_gt 0.0190
_refine_ls_shift/su_max 0.000
_refine_ls_shift/su_mean 0.000
_refine_ls_structure_factor_coef Fsqd
_refine_ls_weighting_details 'w = 1/[\s^2^(Fo^2^)+(0.0348P)^2^] where P = (Fo^2^+2Fc^2^)/3'
_refine_ls_weighting_scheme calc
_refine_ls_wR_factor_gt 0.0496
_refine_ls_wR_factor_ref 0.0506
_reflns_number_gt 613
_reflns_number_total 714
_reflns_threshold_expression I>2\s(I)
_cod_data_source_file wm6019.cif
_cod_database_code 2203958

loop_
_symmetry_equiv_pos_as_xyz
'x, y, z'
'-x+1/2, -y, z+1/2'
'-x, y+1/2, -z+1/2'
'x+1/2, -y+1/2, -z'
'z, x, y'
'z+1/2, -x+1/2, -y'
'-z+1/2, -x, y+1/2'
'-z, x+1/2, -y+1/2'
'y, z, x'
'-y, z+1/2, -x+1/2'
'y+1/2, -z+1/2, -x'
'-y+1/2, -z, x+1/2'
'-x, -y, -z'
'x-1/2, y, -z-1/2'
'x, -y-1/2, z-1/2'
'-x-1/2, y-1/2, z'
'-z, -x, -y'
'-z-1/2, x-1/2, y'
'z-1/2, x, -y-1/2'
'z, -x-1/2, y-1/2'
'-y, -z, -x'
'y, -z-1/2, x-1/2'
'-y-1/2, z-1/2, x'
'y-1/2, z, -x-1/2'

loop_
_atom_site_label
_atom_site_fract_x
_atom_site_fract_y
_atom_site_fract_z
_atom_site_U_iso_or_equiv
_atom_site_adp_type
_atom_site_calc_flag
_atom_site_refinement_flags
_atom_site_occupancy
_atom_site_type_symbol
Cr1 0.5000 0.5000 0.5000 0.00994(16) Uani d S 1 Cr
N1 1.0000 0.5000 0.5000 0.0323(8) Uani d S 1 N
H1 1.012(4) 0.544(3) 0.553(3) 0.039 Uiso d P 0.667 H
S1 0.80864(2) 0.69136(2) 0.30864(2) 0.01273(17) Uani d S 1 S
O1 0.81058(8) 0.73618(8) 0.41998(8) 0.0252(3) Uani d . 1 O
O2 0.73931(8) 0.76069(8) 0.23931(8) 0.0340(5) Uani d S 1 O
O3 0.48764(7) 0.51483(7) 0.34114(7) 0.0148(2) Uani d . 1 O
H3A 0.4708(16) 0.5712(19) 0.3131(16) 0.035(5) Uiso d . 1 H
H3B 0.4803(16) 0.4626(19) 0.2983(18) 0.036(5) Uiso d . 1 H
O4 1.04676(9) 0.63817(8) 0.69723(8) 0.0220(2) Uani d . 1 O
H4A 1.0075(16) 0.6829(17) 0.7082(16) 0.026(5) Uiso d . 1 H
H4B 1.104(2) 0.6663(18) 0.7085(18) 0.039(5) Uiso d . 1 H

loop_
_atom_site_aniso_label
_atom_site_aniso_U_11
_atom_site_aniso_U_22
_atom_site_aniso_U_33
_atom_site_aniso_U_12
_atom_site_aniso_U_13
_atom_site_aniso_U_23
Cr1 0.00994(16) 0.00994(16) 0.00994(16) -0.00036(8) -0.00036(8) -0.00036(8)
N1 0.0323(8) 0.0323(8) 0.0323(8) -0.0160(9) 0.0160(9) -0.0160(9)
S1 0.01273(17) 0.01273(17) 0.01273(17) -0.00183(9) 0.00183(9) -0.00183(9)
O1 0.0219(4) 0.0348(5) 0.0190(5) -0.0111(4) 0.0042(3) -0.0126(4)
O2 0.0340(5) 0.0340(5) 0.0340(5) 0.0085(4) -0.0085(4) 0.0085(4)
O3 0.0197(4) 0.0134(4) 0.0114(4) 0.0013(3) -0.0016(3) -0.0003(3)
O4 0.0205(5) 0.0188(4) 0.0266(5) 0.0038(4) 0.0060(4) 0.0058(4)

loop_
_atom_type_symbol
_atom_type_description
_atom_type_scat_dispersion_real
_atom_type_scat_dispersion_imag
_atom_type_scat_source
Cr Cr 0.3209 0.6236 'International Tables Vol C Tables 4.2.6.8 and 6.1.1.4'
H H 0.0000 0.0000 'International Tables Vol C Tables 4.2.6.8 and 6.1.1.4'
N N 0.0061 0.0033 'International Tables Vol C Tables 4.2.6.8 and 6.1.1.4'
O O 0.0106 0.0060 'International Tables Vol C Tables 4.2.6.8 and 6.1.1.4'
S S 0.1246 0.1234 'International Tables Vol C Tables 4.2.6.8 and 6.1.1.4'

loop_
_geom_angle_atom_site_label_1
_geom_angle_atom_site_label_2
_geom_angle_atom_site_label_3
_geom_angle_site_symmetry_1
_geom_angle_site_symmetry_3
_geom_angle
O3 Cr1 O3 9 21_666 180.0
O3 Cr1 O3 9 17_666 88.71(4)
O3 Cr1 O3 21_666 17_666 91.29(4)
O3 Cr1 O3 9 13_666 88.71(4)
O3 Cr1 O3 21_666 13_666 91.29(4)
O3 Cr1 O3 17_666 13_666 91.29(4)
O3 Cr1 O3 9 . 91.29(4)
O3 Cr1 O3 21_666 . 88.71(4)
O3 Cr1 O3 17_666 . 88.71(4)
O3 Cr1 O3 13_666 . 180.0
O3 Cr1 O3 9 5 91.29(4)
O3 Cr1 O3 21_666 5 88.71(4)
O3 Cr1 O3 17_666 5 180.0
O3 Cr1 O3 13_666 5 88.71(4)
O3 Cr1 O3 . 5 91.29(4)
O1 S1 O1 . 12_664 109.72(5)
O1 S1 O1 . 6_566 109.72(5)
O1 S1 O1 12_664 6_566 109.72(5)
O1 S1 O2 . . 109.22(5)
O1 S1 O2 12_664 . 109.22(5)
O1 S1 O2 6_566 . 109.22(5)
Cr1 O3 H3A . . 121.8(14)
Cr1 O3 H3B . . 124.3(14)
H3A O3 H3B . . 111.5(19)
H4A O4 H4B . . 103(2)

loop_
_geom_bond_atom_site_label_1
_geom_bond_atom_site_label_2
_geom_bond_site_symmetry_2
_geom_bond_distance
_geom_bond_publ_flag
Cr1 O3 9 1.9602(9) y
Cr1 O3 21_666 1.9602(9) ?
Cr1 O3 17_666 1.9602(9) ?
Cr1 O3 13_666 1.9602(9) ?
Cr1 O3 . 1.9602(9) ?
Cr1 O3 5 1.9603(9) ?
N1 H1 . 0.85(3) ?
S1 O1 . 1.4704(9) y
S1 O1 12_664 1.4704(9) ?
S1 O1 6_566 1.4704(9) ?
S1 O2 . 1.4709(18) y
O3 H3A . 0.80(2) ?
O3 H3B . 0.83(2) ?
O4 H4A . 0.74(2) ?
O4 H4B . 0.79(3) ?

loop_
_geom_hbond_atom_site_label_D
_geom_hbond_atom_site_label_H
_geom_hbond_atom_site_label_A
_geom_hbond_site_symmetry_A
_geom_hbond_distance_DH
_geom_hbond_distance_HA
_geom_hbond_distance_DA
_geom_hbond_angle_DHA
N1 H1 O4 . 0.85(3) 2.16(3) 3.0049(11) 173(3)
O3 H3A O1 20_575 0.80(2) 1.84(2) 2.6293(13) 172(2)
O3 H3B O4 2_664 0.83(2) 1.78(2) 2.6071(13) 173(2)
O4 H4B O2 4_566 0.79(3) 1.99(3) 2.7752(15) 171(2)
O4 H4A O1 19_657 0.74(2) 2.02(2) 2.7454(14) 169(2)
